data_1001548
loop_
_publ_author_name
'Choisnet, J'
'Archaimbault, F'
'Crespin, M'
'Chezina, N'
'Zvereva, I'

_publ_section_title
;
Crystal chemistry of the diluted solid solution YCaCr~x~Al~1-
x~O~4~(x<=0.07) at 1273K: reversed trends in the anisotropy of the
K~2~NiF~4~ type structure
;
_journal_coden_ASTM EJSCE5
_journal_name_full
;
European Journal of Solid State Inorganic Chemistry
;
_journal_page_first 619
_journal_page_last 628
_journal_volume 30
_journal_year 1993
_chemical_formula_structural 'Y Ca (Al0.93 Cr0.07) O4'
_chemical_formula_sum 'Al0.93 Ca Cr0.07 O4 Y'
_chemical_name_systematic
;
Yttrium calcium aluminium chromium oxide (1/1/.9/.1/4)
;
_space_group_IT_number 139
_symmetry_cell_setting tetragonal
_symmetry_Int_Tables_number 139
_symmetry_space_group_name_Hall '-I 4 2'
_symmetry_space_group_name_H-M 'I 4/m m m'
_cell_angle_alpha 90
_cell_angle_beta 90
_cell_angle_gamma 90
_cell_formula_units_Z 2
_cell_length_a 3.6810(5)
_cell_length_b 3.6810(5)
_cell_length_c 12.015(2)
_cell_volume 162.8
_refine_ls_R_factor_all 0.06
_cod_original_formula_sum 'Al.93 Ca Cr.07 O4 Y'
_cod_database_code 1001548

loop_
_symmetry_equiv_pos_as_xyz
x,y,z
-x,-y,z
-x,y,z
x,-y,z
-y,x,z
y,-x,z
y,x,z
-y,-x,z
-x,-y,-z
x,y,-z
x,-y,-z
-x,y,-z
y,-x,-z
-y,x,-z
-y,-x,-z
y,x,-z
1/2+x,1/2+y,1/2+z
1/2-x,1/2-y,1/2+z
1/2-x,1/2+y,1/2+z
1/2+x,1/2-y,1/2+z
1/2-y,1/2+x,1/2+z
1/2+y,1/2-x,1/2+z
1/2+y,1/2+x,1/2+z
1/2-y,1/2-x,1/2+z
1/2-x,1/2-y,1/2-z
1/2+x,1/2+y,1/2-z
1/2+x,1/2-y,1/2-z
1/2-x,1/2+y,1/2-z
1/2+y,1/2-x,1/2-z
1/2-y,1/2+x,1/2-z
1/2-y,1/2-x,1/2-z
1/2+y,1/2+x,1/2-z

loop_
_atom_site_label
_atom_site_type_symbol
_atom_site_symmetry_multiplicity
_atom_site_Wyckoff_symbol
_atom_site_fract_x
_atom_site_fract_y
_atom_site_fract_z
_atom_site_occupancy
_atom_site_attached_hydrogens
_atom_site_calc_flag
Y1 Y3+ 4 e 0. 0. 0.3565(2) 0.5 0 d
Ca1 Ca2+ 4 e 0. 0. 0.3565(2) 0.5 0 d
Al1 Al3+ 2 a 0. 0. 0. 0.93 0 d
Cr1 Cr3+ 2 a 0. 0. 0. 0.07 0 d
O1 O2- 4 c 0. 0.5 0. 1. 0 d
O2 O2- 16 n 0.105(1) 0. 0.1622(8) 0.25 0 d

loop_
_atom_type_symbol
_atom_type_oxidation_number
Y3+ 3.000
Ca2+ 2.000
Al3+ 3.000
Cr3+ 3.000
O2- -2.000
